data_9010127
loop_
_publ_author_name
'Ertl, A.'
'Hughes, J. M.'
'Prowatke, S.'
'Ludwig, T.'
'Prasad, P. S. R.'
'Brandstatter, F.'
'Korner, W.'
'Schuster, R.'
'Pertlik, F.'
'Marschall, H.'

_publ_section_title
;Tetrahedrally-coordinated boron in tourmalines from the liddicoatite-elbaite
 series from Madagascar: Structure, chemistry, and infrared spectroscopic
 studies Locality: Anjanabonoina, Madagascar Sample: LID52
;
_journal_name_full 'American Mineralogist'
_journal_page_first 1847
_journal_page_last 1856
_journal_paper_doi 10.2138/am.2006.2245
_journal_volume 91
_journal_year 2006
_chemical_compound_source 'Anjanabonoina, Madagascar'
_chemical_formula_sum 'Al7.62 B3.3 Ca0.41 F0.51 Fe0.03 H3.489 Li1.08 Mn0.03 Na0.41 O30.49 Si5.7'
_chemical_name_mineral Liddocoatite
_space_group_IT_number 160
_symmetry_space_group_name_Hall 'R 3 -2"'
_symmetry_space_group_name_H-M 'R 3 m :H'
_cell_angle_alpha 90
_cell_angle_beta 90
_cell_angle_gamma 120
_cell_formula_units_Z 3
_cell_length_a 15.8119
_cell_length_b 15.8119
_cell_length_c 7.0925
_cell_volume 1535.671
_database_code_amcsd 0004248
_exptl_crystal_density_diffrn 3.046
_cod_original_sg_symbol_H-M 'R 3 m'
_cod_original_formula_sum 'Ca.41 Na.41 Al7.62 Li1.08 Mn.03 Fe.03 Si5.7 B3.3 F.51 O30.49 H3.489'
_cod_database_code 9010127

loop_
_space_group_symop_operation_xyz
x,y,z
2/3+x,1/3+y,1/3+z
1/3+x,2/3+y,2/3+z
x,x-y,z
2/3+x,1/3+x-y,1/3+z
1/3+x,2/3+x-y,2/3+z
-y,-x,z
2/3-y,1/3-x,1/3+z
1/3-y,2/3-x,2/3+z
-x+y,y,z
2/3-x+y,1/3+y,1/3+z
1/3-x+y,2/3+y,2/3+z
-y,x-y,z
2/3-y,1/3+x-y,1/3+z
1/3-y,2/3+x-y,2/3+z
-x+y,-x,z
2/3-x+y,1/3-x,1/3+z
1/3-x+y,2/3-x,2/3+z

loop_
_atom_site_label
_atom_site_fract_x
_atom_site_fract_y
_atom_site_fract_z
_atom_site_occupancy
_atom_site_U_iso_or_equiv
_atom_site_type_symbol
_atom_site_attached_hydrogens
CaX 0.00000 0.00000 0.25000 0.41000 0.01100 Ca 0
NaX 0.00000 0.00000 0.25000 0.41000 0.01100 Na 0
AlY 0.12240 0.06120 -0.34536 0.54000 0.01020 Al 0
LiY 0.12240 0.06120 -0.34536 0.36000 0.01020 Li 0
Mn2+Y 0.12240 0.06120 -0.34536 0.01000 0.01020 Mn 0
Fe2+Y 0.12240 0.06120 -0.34536 0.01000 0.01020 Fe 0
AlZ 0.29674 0.25991 -0.37294 1.00000 0.00815 Al 0
SiT 0.19188 0.18990 0.01696 0.95000 0.00605 Si 0
BT 0.19188 0.18990 0.01696 0.05000 0.00605 B 0
B 0.10895 0.21790 0.47130 1.00000 0.00830 B 0
F1W 0.00000 0.00000 -0.20060 0.51000 0.03030 F 0
O1W 0.00000 0.00000 -0.20060 0.49000 0.03030 O 0
O2 0.05999 0.11998 0.50220 1.00000 0.01830 O 0
O3V 0.26596 0.13298 -0.47460 1.00000 0.01380 O 0
O4 0.09304 0.18608 0.09130 1.00000 0.01130 O 0
O5 0.18534 0.09267 0.11290 1.00000 0.01180 O 0
O6 0.19522 0.18508 -0.20791 1.00000 0.00971 O 0
O7 0.28630 0.28569 0.09613 1.00000 0.00872 O 0
O8 0.20954 0.27009 0.45660 1.00000 0.00976 O 0
H1W 0.05430 0.02715 -0.14600 0.16300 ? H 0
H3V 0.26300 0.13150 0.41800 1.00000 0.05200 H 0

loop_
_cod_changelog_entry_id
_cod_changelog_entry_author
_cod_changelog_entry_date
_cod_changelog_entry_text
1
;cod-tools version 3.8.0
Id: cif_guess_AMCSD_atom_types 9581 2023-05-17 12:35:41Z saulius
;
2023-05-23T09:21:11+03:00
;Derived atom types and hydrogen counts
from atom names that follow the AMCSD naming convention
(Wat == water, O-H == hydroxyl).
;

loop_
_cod_related_entry_id
_cod_related_entry_database
_cod_related_entry_code
1 AMCSD 0004248
